data_2100477
loop_
_publ_author_name
'Edwin A Collier'
'Roger J Davey'
'Simon N Black'
'Ronald J Roberts'

_publ_section_title
;
 17 salts of ephedrine: crystal structures and packing analysis
;
_journal_coeditor_code BK5025
_journal_date_accepted 2006-04-03
_journal_date_recd_electronic 2005-10-17
_journal_issue 3
_journal_name_full 'Acta Crystallographica Section B'
_journal_page_first 498
_journal_page_last 505
_journal_paper_category FA
_journal_paper_doi 10.1107/S0108768106012018
_journal_volume 62
_journal_year 2006
_chemical_formula_moiety 'C24 H42 N2 O11'
_chemical_formula_structural 'C24 H42 N2 O11'
_chemical_formula_sum 'C24 H42 N2 O11'
_chemical_formula_weight 534.6
_chemical_name_systematic
;
(1R, 2S)-(-)-ephedrine L-(+)-tartrate trihydrate
;
_space_group_IT_number 1
_symmetry_cell_setting triclinic
_symmetry_space_group_name_Hall 'P 1'
_symmetry_space_group_name_H-M 'P 1'
_atom_sites_solution_hydrogens geom
_atom_sites_solution_primary direct
_atom_sites_solution_secondary difmap
_cell_angle_alpha 80.2540(10)
_cell_angle_beta 88.527(2)
_cell_angle_gamma 66.247(2)
_cell_formula_units_Z 1
_cell_length_a 5.9373(2)
_cell_length_b 7.0594(2)
_cell_length_c 18.3791(8)
_cell_measurement_reflns_used 25777
_cell_measurement_temperature 150
_cell_measurement_theta_max 25.028
_cell_measurement_theta_min 0.998
_cell_volume 694.14(4)
_computing_cell_refinement 'HKL Scalepack (Otwinowski & Minor 1997)'
_computing_data_collection 'Collect (Nonius BV, 1997-2000)'
_computing_data_reduction 'HKL Denzo and Scalepack (Otwinowski & Minor 1997)'
_computing_molecular_graphics 'Ortep-3 for Windows (Farrugia, 1997)'
_computing_publication_material 'WinGX publication routines (Farrugia, 1999)'
_computing_structure_refinement 'SHELXL-97 (Sheldrick, 1997)'
_computing_structure_solution 'SHELXS-97 (Sheldrick, 1997)'
_diffrn_ambient_temperature 293(2)
_diffrn_measured_fraction_theta_full 0.985
_diffrn_measured_fraction_theta_max 0.985
_diffrn_measurement_device '95mm CCD camera on \k-goniostat'
_diffrn_measurement_device_type KappaCCD
_diffrn_measurement_method 'CCD rotation images, thick slices'
_diffrn_radiation_monochromator graphite
_diffrn_radiation_type MoK\a
_diffrn_radiation_wavelength 0.71073
_diffrn_reflns_limit_h_max 7
_diffrn_reflns_limit_h_min -7
_diffrn_reflns_limit_k_max 8
_diffrn_reflns_limit_k_min -8
_diffrn_reflns_limit_l_max 19
_diffrn_reflns_limit_l_min -21
_diffrn_reflns_number 6838
_diffrn_reflns_reduction_process
;
 Scaled and merged with SORTAV
 R.H. Blessing, (1987) Cryst. Rev. 1, 3-58
 R.H. Blessing, (1989) J. Appl. Cryst. 22, 396-397
;
_diffrn_reflns_theta_full 25.01
_diffrn_reflns_theta_max 25.01
_diffrn_reflns_theta_min 3.2
_exptl_absorpt_coefficient_mu 0.101
_exptl_absorpt_correction_T_max 1.158
_exptl_absorpt_correction_T_min 0.879
_exptl_absorpt_correction_type multi-scan
_exptl_absorpt_process_details
;
 R.H. Blessing, Acta Cryst. (1995), A51, 33-38
;
_exptl_crystal_colour colourless
_exptl_crystal_density_diffrn 1.279
_exptl_crystal_density_method 'not measured'
_exptl_crystal_description plate
_exptl_crystal_F_000 288
_exptl_crystal_size_max 0.25
_exptl_crystal_size_mid 0.25
_exptl_crystal_size_min 0.05
_refine_diff_density_max 0.59
_refine_diff_density_min -0.427
_refine_ls_extinction_coef 0.44(9)
_refine_ls_extinction_expression Fc^*^=kFc[1+0.001xFc^2^\l^3^/sin(2\q)]^-1/4^
_refine_ls_extinction_method SHELXL
_refine_ls_goodness_of_fit_ref 1.311
_refine_ls_hydrogen_treatment mixed
_refine_ls_matrix_type full
_refine_ls_number_parameters 349
_refine_ls_number_reflns 2412
_refine_ls_number_restraints 3
_refine_ls_restrained_S_all 1.31
_refine_ls_R_factor_all 0.1072
_refine_ls_R_factor_gt 0.0979
_refine_ls_shift/su_max 0.007
_refine_ls_shift/su_mean 0
_refine_ls_structure_factor_coef Fsqd
_refine_ls_weighting_details 'calc w=1/[\s^2^(Fo^2^)+(0.2000P)^2^+0.0000P] where P=(Fo^2^+2Fc^2^)/3'
_refine_ls_weighting_scheme calc
_refine_ls_wR_factor_gt 0.2835
_refine_ls_wR_factor_ref 0.2946
_reflns_number_gt 2078
_reflns_number_total 2412
_reflns_threshold_expression >2sigma(I)
_cod_data_source_file bk5025.cif
_cod_data_source_block EPHETART3
_cod_database_code 2100477

loop_
_symmetry_equiv_pos_as_xyz
'x, y, z'

loop_
_atom_site_type_symbol
_atom_site_label
_atom_site_fract_x
_atom_site_fract_y
_atom_site_fract_z
_atom_site_U_iso_or_equiv
_atom_site_adp_type
_atom_site_calc_flag
_atom_site_refinement_flags
_atom_site_occupancy
C C01 0.871(2) 0.1721(17) 1.1790(6) 0.057(3) Uani d . 1
H H01 0.7494 0.1787 1.1464 0.069 Uiso calc R 1
C C02 0.925(2) 0.033(2) 1.2468(7) 0.070(3) Uani d . 1
H H02 0.836 -0.0493 1.2595 0.084 Uiso calc R 1
C C03 1.109(2) 0.0169(18) 1.2943(6) 0.060(3) Uani d . 1
H H03 1.1454 -0.0772 1.3388 0.072 Uiso calc R 1
C C04 1.240(2) 0.1419(15) 1.2760(5) 0.051(2) Uani d . 1
H H04 1.3636 0.1324 1.3081 0.062 Uiso calc R 1
C C05 1.1823(17) 0.2839(14) 1.2077(5) 0.047(2) Uani d . 1
H H05 1.2707 0.3665 1.1949 0.056 Uiso calc R 1
C C06 0.9975(15) 0.3001(12) 1.1606(4) 0.0383(18) Uani d . 1
C C07 0.9281(15) 0.4561(13) 1.0880(4) 0.0370(17) Uani d . 1
H H07 0.9352 0.3798 1.0476 0.044 Uiso calc R 1
C C08 0.6637(16) 0.6258(12) 1.0890(5) 0.0386(19) Uani d . 1
C C09 0.621(2) 0.7431(18) 1.1535(6) 0.067(3) Uani d . 1
H H09A 0.7453 0.7973 1.1555 0.1 Uiso calc R 1
H H09B 0.6306 0.6489 1.1987 0.1 Uiso calc R 1
H H09C 0.4615 0.8573 1.1471 0.1 Uiso calc R 1
C C10 0.3560(19) 0.8877(17) 0.9919(6) 0.053(2) Uani d . 1
H H12A 0.3068 0.794 0.9708 0.079 Uiso calc R 1
H H12B 0.3367 1.0078 0.955 0.079 Uiso calc R 1
H H12C 0.2552 0.9329 1.0325 0.079 Uiso calc R 1
C C11 1.0959(17) 0.5183(13) 0.8929(5) 0.0417(19) Uani d . 1
C C12 1.1825(16) 0.4567(13) 0.8185(5) 0.0421(19) Uani d . 1
H H13 1.2718 0.3035 0.8268 0.051 Uiso calc R 1
C C13 1.3653(14) 0.5513(11) 0.7876(5) 0.0346(17) Uani d . 1
H H14 1.5011 0.507 0.8245 0.042 Uiso calc R 1
C C14 1.4718(13) 0.4785(11) 0.7163(5) 0.0336(17) Uani d . 1
C C21 0.7053(17) 0.7605(13) 0.4616(5) 0.044(2) Uani d . 1
H H21 0.5487 0.8442 0.4746 0.053 Uiso calc R 1
C C22 0.731(2) 0.6825(16) 0.3962(5) 0.053(2) Uani d . 1
H H22 0.5937 0.7143 0.3658 0.063 Uiso calc R 1
C C23 0.963(2) 0.5571(14) 0.3762(5) 0.052(2) Uani d . 1
H H23 0.9808 0.503 0.3326 0.062 Uiso calc R 1
C C24 1.167(2) 0.5125(15) 0.4204(6) 0.054(2) Uani d . 1
H H24 1.3232 0.4298 0.4065 0.064 Uiso calc R 1
C C25 1.1406(16) 0.5920(14) 0.4868(5) 0.0420(19) Uani d . 1
H H25 1.2787 0.5617 0.5168 0.05 Uiso calc R 1
C C26 0.9045(15) 0.7175(12) 0.5077(5) 0.0366(18) Uani d . 1
C C27 0.8824(14) 0.8062(12) 0.5784(5) 0.0372(18) Uani d . 1
H H27 0.986 0.6946 0.6177 0.045 Uiso calc R 1
C C28 0.9715(15) 0.9843(11) 0.5667(4) 0.0324(16) Uani d . 1
C C29 0.809(2) 1.1765(14) 0.5132(5) 0.052(2) Uani d . 1
H H29A 0.644 1.2267 0.5295 0.077 Uiso calc R 1
H H29B 0.811 1.1407 0.465 0.077 Uiso calc R 1
H H29C 0.8704 1.2842 0.5109 0.077 Uiso calc R 1
C C30 1.0894(16) 1.1982(12) 0.6451(5) 0.0413(19) Uani d . 1
H H32A 1.2458 1.1539 0.6225 0.062 Uiso calc R 1
H H32B 1.112 1.2073 0.6957 0.062 Uiso calc R 1
H H32C 0.9808 1.3335 0.619 0.062 Uiso calc R 1
O O01 1.0899(12) 0.5557(11) 1.0747(4) 0.0481(16) Uani d . 1
H H06 1.2322 0.4681 1.0828 0.072 Uiso calc R 1
O O02 0.8714(11) 0.6330(10) 0.8980(3) 0.0460(15) Uani d . 1
O O03 1.2568(12) 0.4514(11) 0.9439(4) 0.0512(17) Uani d . 1
O O04 0.9895(11) 0.5091(11) 0.7662(4) 0.0482(16) Uani d . 1
H H15 0.863 0.5201 0.7875 0.072 Uiso calc R 1
O O05 1.2373(10) 0.7757(8) 0.7781(4) 0.0422(14) Uani d . 1
H H16 1.1227 0.8062 0.8059 0.063 Uiso calc R 1
O O06 1.4444(12) 0.6083(10) 0.6597(3) 0.0474(15) Uani d . 1
O O07 1.5890(12) 0.2805(9) 0.7206(4) 0.0489(16) Uani d . 1
O O08 1.5864(13) 0.9141(11) 0.7831(4) 0.0523(16) Uani d . 1
H H17A 1.7169 0.8062 0.7967 0.063 Uiso d R 1
H H17B 1.4963 0.8789 0.7573 0.063 Uiso d R 1
O O09 0.7162(12) 0.1428(11) 0.9908(4) 0.0505(16) Uani d . 1
H H18A 0.8368 0.1702 0.9732 0.061 Uiso d R 1
H H18B 0.5857 0.2524 0.9787 0.061 Uiso d R 1
O O10 0.9462(12) 0.1046(10) 0.8566(4) 0.0504(16) Uani d . 1
H H19A 1.0832 0.0315 0.8394 0.06 Uiso d R 1
H H19B 0.8393 0.1534 0.8199 0.06 Uiso d R 1
O O21 0.6383(11) 0.8885(10) 0.6011(4) 0.0442(14) Uani d . 1
H H26 0.5443 0.9534 0.565 0.066 Uiso calc R 1
N N01 0.6160(13) 0.7781(11) 1.0185(4) 0.0397(16) Uani d . 1
H H11 0.6732 0.8749 1.0244 0.048 Uiso calc R 1
H H10A 0.7028 0.7089 0.9832 0.048 Uiso calc R 1
N N21 0.9799(12) 1.0424(10) 0.6419(4) 0.0355(15) Uani d . 1
H H30 0.8253 1.0946 0.6574 0.043 Uiso calc R 1
H H31 1.067 0.9243 0.6738 0.043 Uiso calc R 1
H H08 0.551(19) 0.549(19) 1.086(6) 0.043 Uiso d . 1
H H28 1.12(2) 0.966(18) 0.548(6) 0.043 Uiso d . 1

loop_
_atom_site_aniso_label
_atom_site_aniso_U_11
_atom_site_aniso_U_22
_atom_site_aniso_U_33
_atom_site_aniso_U_12
_atom_site_aniso_U_13
_atom_site_aniso_U_23
C01 0.066(6) 0.051(6) 0.050(5) -0.025(5) -0.007(4) 0.011(4)
C02 0.076(7) 0.054(7) 0.071(7) -0.028(6) -0.009(6) 0.021(6)
C03 0.072(7) 0.049(6) 0.046(5) -0.016(5) -0.002(5) 0.002(4)
C04 0.069(6) 0.034(5) 0.038(4) -0.005(4) -0.008(4) -0.009(4)
C05 0.054(5) 0.031(4) 0.049(5) -0.009(4) 0.002(4) -0.011(4)
C06 0.049(4) 0.022(4) 0.037(4) -0.006(3) 0.007(3) -0.007(3)
C07 0.047(4) 0.030(4) 0.031(4) -0.010(3) 0.004(3) -0.009(3)
C08 0.053(5) 0.016(4) 0.039(4) -0.006(3) 0.005(3) -0.006(3)
C09 0.086(8) 0.041(6) 0.049(6) 0.004(5) 0.009(5) -0.021(5)
C10 0.051(5) 0.043(5) 0.056(6) -0.016(4) -0.007(4) 0.006(4)
C11 0.052(5) 0.028(4) 0.042(5) -0.015(4) 0.008(4) -0.003(3)
C12 0.044(4) 0.026(4) 0.057(5) -0.014(3) 0.013(4) -0.012(4)
C13 0.038(4) 0.013(3) 0.048(5) -0.007(3) -0.004(3) -0.001(3)
C14 0.036(4) 0.024(4) 0.044(4) -0.014(3) 0.001(3) -0.007(3)
C21 0.048(5) 0.028(4) 0.045(5) -0.007(4) -0.007(4) 0.005(4)
C22 0.078(7) 0.050(6) 0.027(4) -0.024(5) -0.012(4) 0.001(4)
C23 0.077(6) 0.029(4) 0.045(5) -0.016(4) 0.005(4) -0.012(4)
C24 0.065(6) 0.034(5) 0.053(6) -0.009(4) 0.016(5) -0.015(4)
C25 0.043(4) 0.028(4) 0.044(4) -0.005(3) 0.001(3) -0.003(3)
C26 0.044(4) 0.022(4) 0.046(5) -0.015(3) 0.006(3) -0.009(3)
C27 0.039(4) 0.023(4) 0.043(4) -0.006(3) 0.004(3) -0.005(3)
C28 0.040(4) 0.022(4) 0.034(4) -0.011(3) 0.006(3) -0.005(3)
C29 0.078(6) 0.030(4) 0.041(5) -0.019(4) -0.006(4) 0.003(4)
C30 0.055(5) 0.020(4) 0.044(4) -0.012(3) 0.004(4) -0.003(3)
O01 0.045(3) 0.060(4) 0.041(3) -0.025(3) 0.002(2) -0.003(3)
O02 0.048(3) 0.037(3) 0.042(3) -0.005(3) 0.009(3) -0.007(3)
O03 0.055(4) 0.045(4) 0.036(3) -0.005(3) 0.010(3) -0.005(3)
O04 0.047(3) 0.058(4) 0.049(4) -0.026(3) 0.014(3) -0.026(3)
O05 0.043(3) 0.017(3) 0.061(4) -0.006(2) 0.004(3) -0.008(2)
O06 0.054(3) 0.046(4) 0.041(3) -0.022(3) 0.002(3) 0.000(3)
O07 0.059(4) 0.024(3) 0.060(4) -0.012(3) 0.022(3) -0.013(3)
O08 0.060(4) 0.040(3) 0.058(4) -0.023(3) -0.011(3) -0.003(3)
O09 0.050(3) 0.038(3) 0.059(4) -0.012(3) 0.001(3) -0.009(3)
O10 0.056(3) 0.034(3) 0.051(4) -0.007(3) -0.001(3) -0.006(3)
O21 0.041(3) 0.034(3) 0.055(4) -0.013(2) 0.007(3) -0.007(3)
N01 0.047(4) 0.026(3) 0.041(4) -0.008(3) 0.005(3) -0.009(3)
N21 0.042(3) 0.029(3) 0.032(3) -0.011(3) 0.004(3) -0.005(3)

loop_
_atom_type_symbol
_atom_type_description
_atom_type_scat_dispersion_real
_atom_type_scat_dispersion_imag
_atom_type_scat_source
C C 0.0033 0 'International Tables Vol C Tables 4.2.6.8 and 6.1.1.4'
H H 0 0 'International Tables Vol C Tables 4.2.6.8 and 6.1.1.4'
O O 0.0106 0 'International Tables Vol C Tables 4.2.6.8 and 6.1.1.4'
N N 0.0061 0 'International Tables Vol C Tables 4.2.6.8 and 6.1.1.4'

loop_
_geom_angle_atom_site_label_1
_geom_angle_atom_site_label_2
_geom_angle_atom_site_label_3
_geom_angle
C06 C01 C02 120.1(10)
C06 C01 H01 119.9
C02 C01 H01 119.9
C03 C02 C01 120.5(11)
C03 C02 H02 119.8
C01 C02 H02 119.8
C02 C03 C04 119.9(10)
C02 C03 H03 120.1
C04 C03 H03 120.1
C03 C04 C05 119.4(9)
C03 C04 H04 120.3
C05 C04 H04 120.3
C06 C05 C04 120.5(9)
C06 C05 H05 119.8
C04 C05 H05 119.8
C05 C06 C01 119.6(8)
C05 C06 C07 121.3(8)
C01 C06 C07 119.1(8)
O01 C07 C06 111.4(7)
O01 C07 C08 108.6(7)
C06 C07 C08 110.7(6)
O01 C07 H07 108.7
C06 C07 H07 108.7
C08 C07 H07 108.7
N01 C08 C09 109.2(7)
N01 C08 C07 107.3(6)
C09 C08 C07 114.1(8)
N01 C08 H08 106(6)
C09 C08 H08 115(6)
C07 C08 H08 105(6)
C08 C09 H09A 109.5
C08 C09 H09B 109.5
H09A C09 H09B 109.5
C08 C09 H09C 109.5
H09A C09 H09C 109.5
H09B C09 H09C 109.5
N01 C10 H12A 109.5
N01 C10 H12B 109.5
H12A C10 H12B 109.5
N01 C10 H12C 109.5
H12A C10 H12C 109.5
H12B C10 H12C 109.5
O03 C11 O02 125.6(8)
O03 C11 C12 116.0(8)
O02 C11 C12 118.4(8)
O04 C12 C11 113.6(7)
O04 C12 C13 110.3(7)
C11 C12 C13 110.9(7)
O04 C12 H13 107.2
C11 C12 H13 107.2
C13 C12 H13 107.2
O05 C13 C14 112.1(6)
O05 C13 C12 107.2(6)
C14 C13 C12 112.3(6)
O05 C13 H14 108.4
C14 C13 H14 108.4
C12 C13 H14 108.4
O06 C14 O07 124.5(8)
O06 C14 C13 119.9(6)
O07 C14 C13 115.6(7)
C26 C21 C22 121.8(9)
C26 C21 H21 119.1
C22 C21 H21 119.1
C23 C22 C21 119.8(9)
C23 C22 H22 120.1
C21 C22 H22 120.1
C24 C23 C22 120.2(9)
C24 C23 H23 119.9
C22 C23 H23 119.9
C23 C24 C25 119.9(8)
C23 C24 H24 120.1
C25 C24 H24 120.1
C24 C25 C26 120.0(8)
C24 C25 H25 120
C26 C25 H25 120
C21 C26 C25 118.3(8)
C21 C26 C27 122.9(7)
C25 C26 C27 118.7(8)
O21 C27 C26 112.7(7)
O21 C27 C28 107.6(6)
C26 C27 C28 109.6(6)
O21 C27 H27 108.9
C26 C27 H27 108.9
C28 C27 H27 108.9
C29 C28 N21 109.7(6)
C29 C28 C27 114.1(7)
N21 C28 C27 106.5(6)
C29 C28 H28 99(7)
N21 C28 H28 105(7)
C27 C28 H28 121(7)
C28 C29 H29A 109.5
C28 C29 H29B 109.5
H29A C29 H29B 109.5
C28 C29 H29C 109.5
H29A C29 H29C 109.5
H29B C29 H29C 109.5
N21 C30 H32A 109.5
N21 C30 H32B 109.5
H32A C30 H32B 109.5
N21 C30 H32C 109.5
H32A C30 H32C 109.5
H32B C30 H32C 109.5
C07 O01 H06 109.5
C12 O04 H15 109.5
C13 O05 H16 109.5
H17A O08 H17B 107.6
H18A O09 H18B 107.5
H19A O10 H19B 106.2
C27 O21 H26 109.5
C10 N01 C08 115.4(7)
C10 N01 H11 108.4
C08 N01 H11 108.4
C10 N01 H10A 108.4
C08 N01 H10A 108.4
H11 N01 H10A 107.5
C30 N21 C28 115.6(6)
C30 N21 H30 108.4
C28 N21 H30 108.4
C30 N21 H31 108.4
C28 N21 H31 108.4
H30 N21 H31 107.4

loop_
_geom_bond_atom_site_label_1
_geom_bond_atom_site_label_2
_geom_bond_distance
C01 C06 1.389(14)
C01 C02 1.405(16)
C01 H01 0.93
C02 C03 1.371(18)
C02 H02 0.93
C03 C04 1.391(17)
C03 H03 0.93
C04 C05 1.420(14)
C04 H04 0.93
C05 C06 1.372(13)
C05 H05 0.93
C06 C07 1.525(11)
C07 O01 1.397(11)
C07 C08 1.546(11)
C07 H07 0.98
C08 N01 1.489(11)
C08 C09 1.519(12)
C08 H08 1.03(12)
C09 H09A 0.96
C09 H09B 0.96
C09 H09C 0.96
C10 N01 1.472(12)
C10 H12A 0.96
C10 H12B 0.96
C10 H12C 0.96
C11 O03 1.244(12)
C11 O02 1.261(11)
C11 C12 1.519(12)
C12 O04 1.404(12)
C12 C13 1.539(11)
C12 H13 0.98
C13 O05 1.435(9)
C13 C14 1.518(11)
C13 H14 0.98
C14 O06 1.231(11)
C14 O07 1.275(10)
C21 C26 1.373(13)
C21 C22 1.384(14)
C21 H21 0.93
C22 C23 1.384(16)
C22 H22 0.93
C23 C24 1.373(16)
C23 H23 0.93
C24 C25 1.407(14)
C24 H24 0.93
C25 C26 1.410(12)
C25 H25 0.93
C26 C27 1.514(11)
C27 O21 1.409(10)
C27 C28 1.531(11)
C27 H27 0.98
C28 C29 1.510(12)
C28 N21 1.514(10)
C28 H28 0.93(12)
C29 H29A 0.96
C29 H29B 0.96
C29 H29C 0.96
C30 N21 1.496(11)
C30 H32A 0.96
C30 H32B 0.96
C30 H32C 0.96
O01 H06 0.82
O04 H15 0.82
O05 H16 0.82
O08 H17A 0.8445
O08 H17B 0.8564
O09 H18A 0.8562
O09 H18B 0.8464
O10 H19A 0.8551
O10 H19B 0.861
O21 H26 0.82
N01 H11 0.9
N01 H10A 0.9
N21 H30 0.9
N21 H31 0.9

loop_
_geom_hbond_atom_site_label_D
_geom_hbond_atom_site_label_H
_geom_hbond_atom_site_label_A
_geom_hbond_site_symmetry_A
_geom_hbond_distance_DH
_geom_hbond_distance_HA
_geom_hbond_distance_DA
_geom_hbond_angle_DHA
O05 H16 O10 1_565 0.82 2.29 2.869(9) 128.2
N01 H11 O09 1_565 0.9 2 2.832(10) 152.6
O08 H17A O02 1_655 0.84 2.05 2.705(9) 133.6
O08 H17A O04 1_655 0.84 2.22 2.958(10) 145.3
O09 H18B O03 1_455 0.85 1.94 2.762(9) 165.1
O10 H19B O07 1_455 0.86 2.2 3.063(10) 175.5
O10 H19A O05 1_545 0.86 2.16 2.869(9) 139.8
N21 H30 O07 1_465 0.9 2 2.795(9) 147.1

loop_
_geom_torsion_atom_site_label_1
_geom_torsion_atom_site_label_2
_geom_torsion_atom_site_label_3
_geom_torsion_atom_site_label_4
_geom_torsion
C06 C01 C02 C03 -2(2)
C01 C02 C03 C04 1.0(19)
C02 C03 C04 C05 -0.4(16)
C03 C04 C05 C06 0.8(13)
C04 C05 C06 C01 -1.8(12)
C04 C05 C06 C07 178.3(8)
C02 C01 C06 C05 2.4(15)
C02 C01 C06 C07 -177.6(10)
C05 C06 C07 O01 6.1(10)
C01 C06 C07 O01 -173.8(8)
C05 C06 C07 C08 -114.8(8)
C01 C06 C07 C08 65.2(10)
O01 C07 C08 N01 54.1(8)
C06 C07 C08 N01 176.7(7)
O01 C07 C08 C09 -67.1(10)
C06 C07 C08 C09 55.5(10)
O03 C11 C12 O04 171.0(8)
O02 C11 C12 O04 -9.8(11)
O03 C11 C12 C13 -64.0(10)
O02 C11 C12 C13 115.2(8)
O04 C12 C13 O05 65.7(8)
C11 C12 C13 O05 -61.1(9)
O04 C12 C13 C14 -57.9(8)
C11 C12 C13 C14 175.3(7)
O05 C13 C14 O06 0.6(10)
C12 C13 C14 O06 121.5(8)
O05 C13 C14 O07 179.8(6)
C12 C13 C14 O07 -59.4(9)
C26 C21 C22 C23 0.2(14)
C21 C22 C23 C24 -1.0(15)
C22 C23 C24 C25 0.9(15)
C23 C24 C25 C26 -0.1(14)
C22 C21 C26 C25 0.6(12)
C22 C21 C26 C27 178.0(9)
C24 C25 C26 C21 -0.7(13)
C24 C25 C26 C27 -178.2(8)
C21 C26 C27 O21 15.6(11)
C25 C26 C27 O21 -167.0(7)
C21 C26 C27 C28 -104.2(8)
C25 C26 C27 C28 73.1(9)
O21 C27 C28 C29 -55.7(9)
C26 C27 C28 C29 67.1(9)
O21 C27 C28 N21 65.4(8)
C26 C27 C28 N21 -171.8(6)
C09 C08 N01 C10 -83.5(10)
C07 C08 N01 C10 152.4(8)
C29 C28 N21 C30 -62.7(9)
C27 C28 N21 C30 173.4(6)

loop_
_cod_related_entry_id
_cod_related_entry_database
_cod_related_entry_code
1 ChemSpider 21188131
